data_7700183
loop_
_publ_author_name
'Wagner, Hanna E.'
'Hohnstein, Silvia'
'Schu\&smann, Max G'
'Steppe, Lukas A.'
'Breher, Frank'

_publ_section_title
;
 Phosphine-functionalised tris(pyrazolyl)methane ligands and their mono-
 and heterobimetallic complexes.
;
_journal_issue 41
_journal_name_full 'Dalton transactions (Cambridge, England : 2003)'
_journal_page_first 15397
_journal_page_last 15407
_journal_paper_doi 10.1039/c9dt02057h
_journal_volume 48
_journal_year 2019
_chemical_formula_moiety 'C22 H19 Au Cl N6 P'
_chemical_formula_sum 'C22 H19 Au Cl N6 P'
_chemical_formula_weight 630.82
_space_group_crystal_system monoclinic
_space_group_IT_number 14
_space_group_name_Hall '-P 2yn'
_space_group_name_H-M_alt 'P 1 21/n 1'
_symmetry_space_group_name_Hall '-P 2yn'
_symmetry_space_group_name_H-M 'P 1 21/n 1'
_atom_sites_solution_hydrogens geom
_atom_sites_solution_primary dual
_audit_creation_date 2019-05-14
_audit_creation_method
;
Olex2 1.2
(compiled 2018.05.29 svn.r3508 for OlexSys, GUI svn.r5506)
;
_audit_update_record
;
2019-05-14 deposited with the CCDC.    2019-06-05 downloaded from the CCDC.
;
_cell_angle_alpha 90
_cell_angle_beta 90.76(3)
_cell_angle_gamma 90
_cell_formula_units_Z 4
_cell_length_a 8.7640(18)
_cell_length_b 15.604(3)
_cell_length_c 16.091(3)
_cell_measurement_reflns_used 18574
_cell_measurement_temperature 200
_cell_measurement_theta_max 29.73
_cell_measurement_theta_min 1.82
_cell_volume 2200.3(7)
_computing_molecular_graphics 'Olex2 (Dolomanov et al., 2009)'
_computing_publication_material 'Olex2 (Dolomanov et al., 2009)'
_computing_structure_refinement 'ShelXL (Sheldrick, 2015)'
_computing_structure_solution 'ShelXT (Sheldrick, 2015)'
_diffrn_ambient_temperature 200
_diffrn_measured_fraction_theta_full 0.994
_diffrn_measured_fraction_theta_max 0.991
_diffrn_measurement_device_type 'Stoe IPDSII'
_diffrn_measurement_method '\w scans'
_diffrn_radiation_monochromator graphite
_diffrn_radiation_type MoK\a
_diffrn_radiation_wavelength 0.71073
_diffrn_reflns_av_R_equivalents 0.0548
_diffrn_reflns_av_unetI/netI 0.0378
_diffrn_reflns_Laue_measured_fraction_full 0.994
_diffrn_reflns_Laue_measured_fraction_max 0.991
_diffrn_reflns_limit_h_max 11
_diffrn_reflns_limit_h_min -11
_diffrn_reflns_limit_k_max 19
_diffrn_reflns_limit_k_min -17
_diffrn_reflns_limit_l_max 18
_diffrn_reflns_limit_l_min -20
_diffrn_reflns_number 12511
_diffrn_reflns_point_group_measured_fraction_full 0.994
_diffrn_reflns_point_group_measured_fraction_max 0.991
_diffrn_reflns_theta_full 25.242
_diffrn_reflns_theta_max 27.000
_diffrn_reflns_theta_min 1.818
_exptl_absorpt_coefficient_mu 6.903
_exptl_absorpt_correction_T_max 0.2914
_exptl_absorpt_correction_T_min 0.0865
_exptl_absorpt_correction_type numerical
_exptl_absorpt_process_details
'Stoe & Cie, X-RED, version 1.28b: Program for data reduction and absorptioncorrection, Stoe &CieGmbH, Darmatadt, Germany, 2005.'
_exptl_crystal_colour 'clear colourless'
_exptl_crystal_colour_lustre clear
_exptl_crystal_colour_primary colourless
_exptl_crystal_density_diffrn 1.904
_exptl_crystal_description irregular
_exptl_crystal_F_000 1216
_exptl_crystal_size_max 0.5
_exptl_crystal_size_mid 0.3
_exptl_crystal_size_min 0.2
_refine_diff_density_max 1.024
_refine_diff_density_min -1.336
_refine_diff_density_rms 0.186
_refine_ls_extinction_coef 0.0036(3)
_refine_ls_extinction_expression Fc^*^=kFc[1+0.001xFc^2^\l^3^/sin(2\q)]^-1/4^
_refine_ls_extinction_method 'SHELXL-2017/1 (Sheldrick 2017)'
_refine_ls_goodness_of_fit_ref 1.110
_refine_ls_hydrogen_treatment constr
_refine_ls_matrix_type full
_refine_ls_number_parameters 281
_refine_ls_number_reflns 4760
_refine_ls_number_restraints 0
_refine_ls_restrained_S_all 1.110
_refine_ls_R_factor_all 0.0410
_refine_ls_R_factor_gt 0.0327
_refine_ls_shift/su_max 0.002
_refine_ls_shift/su_mean 0.000
_refine_ls_structure_factor_coef Fsqd
_refine_ls_weighting_details 'w=1/[\s^2^(Fo^2^)+(0.0578P)^2^+6.4358P] where P=(Fo^2^+2Fc^2^)/3'
_refine_ls_weighting_scheme calc
_refine_ls_wR_factor_gt 0.0860
_refine_ls_wR_factor_ref 0.1086
_reflns_Friedel_coverage 0.000
_reflns_number_gt 4098
_reflns_number_total 4760
_reflns_threshold_expression 'I > 2\s(I)'
_cod_data_source_file c9dt02057h2.cif
_cod_data_source_block hw_a_CCDC6
_cod_depositor_comments 'Adding full bibliography for 7700175--7700185.cif.'
_cod_original_cell_volume 2200.3(8)
_cod_database_code 7700183
_shelx_shelxl_version_number 2017/1
_shelx_space_group_comment
;
The symmetry employed for this shelxl refinement is uniquely defined
by the following loop, which should always be used as a source of
symmetry information in preference to the above space-group names.
They are only intended as comments.
;
_olex2_refinement_description
;
1. Fixed Uiso
 At 1.2 times of:
  All C(H) groups
2.a Aromatic/amide H refined with riding coordinates:
 C30(H30), C101(H101), C105(H105), C205(H205), C10(H10), C12(H12), C31(H31),
 C204(H204), C201(H201), C102(H102), C11(H11), C103(H103), C22(H22), C104(H104),
  C202(H202), C20(H20), C203(H203), C21(H21), C32(H32)
;
_olex2_diffrn_ambient_temperature_device 'Oxford Cryosystems'
_olex2_exptl_crystal_mounting_method 'The crystal was mounted on a glass fibre in perfluoroether oil'
_olex2_submission_original_sample_id LS3
_olex2_submission_special_instructions 'No special instructions were received'

loop_
_space_group_symop_operation_xyz
'x, y, z'
'-x+1/2, y+1/2, -z+1/2'
'-x, -y, -z'
'x-1/2, -y-1/2, z-1/2'

loop_
_atom_site_label
_atom_site_type_symbol
_atom_site_fract_x
_atom_site_fract_y
_atom_site_fract_z
_atom_site_U_iso_or_equiv
_atom_site_adp_type
_atom_site_occupancy
_atom_site_site_symmetry_order
_atom_site_calc_flag
_atom_site_refinement_flags_posn
Au1 Au 0.47046(2) 0.80895(2) 0.80920(2) 0.03396(12) Uani 1 1 d .
Cl1 Cl 0.49555(18) 0.94603(9) 0.85586(9) 0.0451(3) Uani 1 1 d .
P1 P 0.43284(17) 0.67698(9) 0.75918(9) 0.0324(3) Uani 1 1 d .
N10 N 0.7455(5) 0.6599(3) 0.7769(3) 0.0360(10) Uani 1 1 d .
N30 N 0.6222(5) 0.5319(3) 0.7400(3) 0.0380(10) Uani 1 1 d .
N20 N 0.6509(5) 0.6427(3) 0.6407(3) 0.0373(10) Uani 1 1 d .
N11 N 0.7194(6) 0.6761(4) 0.8581(3) 0.0414(11) Uani 1 1 d .
N21 N 0.6395(6) 0.7241(4) 0.6153(3) 0.0425(11) Uani 1 1 d .
N31 N 0.5133(6) 0.4836(4) 0.7016(4) 0.0499(13) Uani 1 1 d .
C100 C 0.3098(7) 0.6814(3) 0.6678(3) 0.0337(11) Uani 1 1 d .
C30 C 0.7137(8) 0.4839(4) 0.7913(4) 0.0455(14) Uani 1 1 d .
H30 H 0.794400 0.503596 0.824203 0.055 Uiso 1 1 calc R
C200 C 0.3497(6) 0.6020(4) 0.8317(3) 0.0352(11) Uani 1 1 d .
C101 C 0.2824(7) 0.6127(4) 0.6127(4) 0.0432(13) Uani 1 1 d .
H101 H 0.333368 0.560944 0.620596 0.052 Uiso 1 1 calc R
C105 C 0.2320(7) 0.7575(4) 0.6554(4) 0.0388(12) Uani 1 1 d .
H105 H 0.248809 0.803317 0.691319 0.047 Uiso 1 1 calc R
C205 C 0.3908(7) 0.6087(4) 0.9163(4) 0.0427(13) Uani 1 1 d .
H205 H 0.461687 0.649549 0.933498 0.051 Uiso 1 1 calc R
C1 C 0.6234(6) 0.6238(4) 0.7269(3) 0.0355(11) Uani 1 1 d .
C10 C 0.8955(6) 0.6671(4) 0.7575(4) 0.0383(12) Uani 1 1 d .
H10 H 0.939211 0.657399 0.705961 0.046 Uiso 1 1 calc R
C12 C 0.8556(7) 0.6964(4) 0.8887(4) 0.0438(14) Uani 1 1 d .
H12 H 0.873705 0.712066 0.943773 0.053 Uiso 1 1 calc R
C31 C 0.6632(9) 0.4017(4) 0.7846(5) 0.0555(17) Uani 1 1 d .
H31 H 0.702450 0.353673 0.811568 0.067 Uiso 1 1 calc R
C204 C 0.3263(8) 0.5547(5) 0.9734(4) 0.0512(15) Uani 1 1 d .
H204 H 0.356330 0.558662 1.028967 0.061 Uiso 1 1 calc R
C201 C 0.2416(7) 0.5408(4) 0.8083(4) 0.0419(13) Uani 1 1 d .
H201 H 0.213527 0.534819 0.752673 0.050 Uiso 1 1 calc R
C102 C 0.1810(8) 0.6216(4) 0.5474(4) 0.0466(14) Uani 1 1 d .
H102 H 0.164471 0.576360 0.510776 0.056 Uiso 1 1 calc R
C11 C 0.9687(7) 0.6916(4) 0.8289(5) 0.0474(16) Uani 1 1 d .
H11 H 1.072244 0.702703 0.836195 0.057 Uiso 1 1 calc R
C103 C 0.1031(8) 0.6986(4) 0.5362(4) 0.0466(15) Uani 1 1 d .
H103 H 0.033443 0.704396 0.492467 0.056 Uiso 1 1 calc R
C22 C 0.6687(7) 0.7218(5) 0.5354(4) 0.0480(15) Uani 1 1 d .
H22 H 0.670169 0.769845 0.501250 0.058 Uiso 1 1 calc R
C104 C 0.1287(7) 0.7658(4) 0.5895(4) 0.0455(14) Uani 1 1 d .
H104 H 0.076856 0.817242 0.581476 0.055 Uiso 1 1 calc R
C202 C 0.1759(8) 0.4886(4) 0.8679(5) 0.0502(15) Uani 1 1 d .
H202 H 0.102307 0.448744 0.851950 0.060 Uiso 1 1 calc R
C20 C 0.6860(8) 0.5878(5) 0.5768(4) 0.0503(15) Uani 1 1 d .
H20 H 0.699322 0.528769 0.579755 0.060 Uiso 1 1 calc R
C203 C 0.2187(8) 0.4954(5) 0.9505(4) 0.0528(16) Uani 1 1 d .
H203 H 0.174969 0.459973 0.990094 0.063 Uiso 1 1 calc R
C21 C 0.6970(9) 0.6387(6) 0.5079(5) 0.063(2) Uani 1 1 d .
H21 H 0.718898 0.621456 0.454014 0.076 Uiso 1 1 calc R
C32 C 0.5409(9) 0.4048(4) 0.7292(5) 0.0537(16) Uani 1 1 d .
H32 H 0.484516 0.357001 0.713085 0.064 Uiso 1 1 calc R

loop_
_atom_site_aniso_label
_atom_site_aniso_U_11
_atom_site_aniso_U_22
_atom_site_aniso_U_33
_atom_site_aniso_U_23
_atom_site_aniso_U_13
_atom_site_aniso_U_12
Au1 0.03818(17) 0.03053(16) 0.03308(15) -0.00219(7) -0.00322(10) 0.00224(7)
Cl1 0.0582(8) 0.0313(7) 0.0456(7) -0.0041(5) -0.0077(6) 0.0028(6)
P1 0.0343(7) 0.0296(7) 0.0332(7) -0.0018(5) -0.0010(6) 0.0025(5)
N10 0.041(2) 0.034(2) 0.034(2) -0.0028(19) -0.0023(19) 0.003(2)
N30 0.042(2) 0.032(2) 0.039(2) -0.0006(19) 0.004(2) 0.006(2)
N20 0.041(2) 0.037(3) 0.034(2) -0.0026(19) 0.0035(19) 0.005(2)
N11 0.039(3) 0.052(3) 0.034(2) -0.007(2) 0.000(2) -0.002(2)
N21 0.049(3) 0.040(3) 0.038(3) 0.001(2) 0.000(2) -0.003(2)
N31 0.054(3) 0.031(3) 0.065(3) -0.004(2) -0.005(3) 0.003(2)
C100 0.038(3) 0.032(3) 0.031(3) 0.001(2) 0.002(2) -0.003(2)
C30 0.055(3) 0.040(3) 0.041(3) 0.006(2) 0.002(3) 0.010(3)
C200 0.035(3) 0.036(3) 0.034(3) -0.004(2) -0.002(2) 0.005(2)
C101 0.055(3) 0.032(3) 0.043(3) -0.007(2) -0.006(3) -0.002(3)
C105 0.045(3) 0.034(3) 0.037(3) -0.004(2) -0.004(2) 0.001(2)
C205 0.043(3) 0.049(3) 0.036(3) -0.001(2) 0.001(2) -0.005(3)
C1 0.044(3) 0.032(3) 0.030(2) 0.002(2) 0.002(2) 0.003(2)
C10 0.036(3) 0.038(3) 0.041(3) -0.003(2) 0.005(2) 0.002(2)
C12 0.041(3) 0.048(4) 0.042(3) 0.001(2) -0.009(3) 0.002(2)
C31 0.073(5) 0.038(3) 0.057(4) 0.007(3) 0.006(3) 0.008(3)
C204 0.060(4) 0.059(4) 0.035(3) 0.002(3) 0.004(3) 0.001(3)
C201 0.043(3) 0.038(3) 0.044(3) -0.002(2) 0.003(2) -0.001(2)
C102 0.059(4) 0.043(3) 0.037(3) -0.004(3) -0.005(3) -0.003(3)
C11 0.032(3) 0.047(4) 0.062(4) 0.001(3) -0.002(3) 0.001(2)
C103 0.049(4) 0.049(4) 0.042(3) 0.002(3) -0.010(3) -0.004(3)
C22 0.045(3) 0.063(4) 0.037(3) 0.018(3) -0.003(2) -0.013(3)
C104 0.053(3) 0.038(3) 0.045(3) 0.004(3) -0.010(3) 0.007(3)
C202 0.052(4) 0.037(3) 0.062(4) -0.001(3) 0.006(3) -0.005(3)
C20 0.061(4) 0.052(4) 0.038(3) -0.007(3) 0.008(3) 0.013(3)
C203 0.056(4) 0.051(4) 0.052(4) 0.007(3) 0.012(3) -0.003(3)
C21 0.070(5) 0.078(5) 0.042(3) -0.007(4) 0.010(3) 0.002(4)
C32 0.072(4) 0.032(3) 0.058(4) -0.002(3) 0.009(3) 0.003(3)

loop_
_atom_type_symbol
_atom_type_description
_atom_type_scat_dispersion_real
_atom_type_scat_dispersion_imag
_atom_type_scat_source
C C 0.0033 0.0016 'International Tables Vol C Tables 4.2.6.8 and 6.1.1.4'
H H 0.0000 0.0000 'International Tables Vol C Tables 4.2.6.8 and 6.1.1.4'
Au Au -2.0133 8.8022 'International Tables Vol C Tables 4.2.6.8 and 6.1.1.4'
Cl Cl 0.1484 0.1585 'International Tables Vol C Tables 4.2.6.8 and 6.1.1.4'
N N 0.0061 0.0033 'International Tables Vol C Tables 4.2.6.8 and 6.1.1.4'
P P 0.1023 0.0942 'International Tables Vol C Tables 4.2.6.8 and 6.1.1.4'

loop_
_geom_angle_atom_site_label_1
_geom_angle_atom_site_label_2
_geom_angle_atom_site_label_3
_geom_angle
P1 Au1 Cl1 176.46(5)
C100 P1 Au1 109.91(18)
C100 P1 C1 107.7(2)
C200 P1 Au1 114.93(19)
C200 P1 C100 107.9(3)
C200 P1 C1 104.5(2)
C1 P1 Au1 111.54(18)
N11 N10 C1 118.6(5)
N11 N10 C10 112.5(5)
C10 N10 C1 128.0(5)
N31 N30 C30 112.0(5)
N31 N30 C1 119.3(5)
C30 N30 C1 128.6(5)
N21 N20 C1 118.4(4)
N21 N20 C20 112.3(5)
C20 N20 C1 129.3(5)
C12 N11 N10 104.0(5)
C22 N21 N20 104.9(5)
C32 N31 N30 103.7(5)
C101 C100 P1 125.1(4)
C105 C100 P1 115.9(4)
C105 C100 C101 118.9(5)
N30 C30 H30 126.8
C31 C30 N30 106.3(6)
C31 C30 H30 126.8
C205 C200 P1 118.4(4)
C201 C200 P1 123.1(4)
C201 C200 C205 118.5(5)
C100 C101 H101 119.8
C102 C101 C100 120.4(6)
C102 C101 H101 119.8
C100 C105 H105 119.8
C100 C105 C104 120.3(5)
C104 C105 H105 119.8
C200 C205 H205 120.0
C204 C205 C200 120.0(6)
C204 C205 H205 120.0
N10 C1 P1 108.5(4)
N10 C1 N30 108.1(4)
N30 C1 P1 112.1(4)
N20 C1 P1 109.0(4)
N20 C1 N10 108.9(5)
N20 C1 N30 110.1(4)
N10 C10 H10 127.0
N10 C10 C11 105.9(5)
C11 C10 H10 127.0
N11 C12 H12 124.0
N11 C12 C11 112.1(6)
C11 C12 H12 124.0
C30 C31 H31 127.3
C30 C31 C32 105.4(6)
C32 C31 H31 127.3
C205 C204 H204 119.3
C203 C204 C205 121.5(6)
C203 C204 H204 119.3
C200 C201 H201 119.9
C202 C201 C200 120.1(6)
C202 C201 H201 119.9
C101 C102 H102 120.1
C101 C102 C103 119.9(6)
C103 C102 H102 120.1
C10 C11 C12 105.5(6)
C10 C11 H11 127.3
C12 C11 H11 127.3
C102 C103 H103 119.9
C104 C103 C102 120.2(6)
C104 C103 H103 119.9
N21 C22 H22 124.0
N21 C22 C21 112.0(6)
C21 C22 H22 124.0
C105 C104 H104 119.9
C103 C104 C105 120.3(6)
C103 C104 H104 119.9
C201 C202 H202 119.7
C203 C202 C201 120.7(6)
C203 C202 H202 119.7
N20 C20 H20 127.4
C21 C20 N20 105.3(6)
C21 C20 H20 127.4
C204 C203 C202 119.3(6)
C204 C203 H203 120.4
C202 C203 H203 120.4
C22 C21 H21 127.2
C20 C21 C22 105.5(6)
C20 C21 H21 127.2
N31 C32 C31 112.5(6)
N31 C32 H32 123.7
C31 C32 H32 123.7

loop_
_geom_bond_atom_site_label_1
_geom_bond_atom_site_label_2
_geom_bond_distance
Au1 Cl1 2.2766(15)
Au1 P1 2.2338(15)
P1 C100 1.813(6)
P1 C200 1.813(6)
P1 C1 1.942(6)
N10 N11 1.353(7)
N10 C1 1.445(7)
N10 C10 1.360(7)
N30 N31 1.358(7)
N30 C30 1.366(8)
N30 C1 1.450(7)
N20 N21 1.337(8)
N20 C1 1.441(7)
N20 C20 1.377(8)
N11 C12 1.324(8)
N21 C22 1.316(8)
N31 C32 1.328(9)
C100 C101 1.410(8)
C100 C105 1.382(8)
C30 H30 0.9300
C30 C31 1.361(10)
C200 C205 1.407(8)
C200 C201 1.394(8)
C101 H101 0.9300
C101 C102 1.374(9)
C105 H105 0.9300
C105 C104 1.392(8)
C205 H205 0.9300
C205 C204 1.374(9)
C10 H10 0.9300
C10 C11 1.364(10)
C12 H12 0.9300
C12 C11 1.392(10)
C31 H31 0.9300
C31 C32 1.386(11)
C204 H204 0.9300
C204 C203 1.369(10)
C201 H201 0.9300
C201 C202 1.388(9)
C102 H102 0.9300
C102 C103 1.392(9)
C11 H11 0.9300
C103 H103 0.9300
C103 C104 1.372(9)
C22 H22 0.9300
C22 C21 1.393(12)
C104 H104 0.9300
C202 H202 0.9300
C202 C203 1.380(10)
C20 H20 0.9300
C20 C21 1.368(10)
C203 H203 0.9300
C21 H21 0.9300
C32 H32 0.9300
